data_2241378
loop_
_publ_author_name
'Kani, Ibrahim'

_publ_section_title
;
 Crystal structure of
 aquabis(heptafluorobutanoato-\k<i>O</i>)(1,10'-phenanthroline-\k^2^<i>N</i>,<i>N</i>')copper(II)
;
_journal_coeditor_code PJ2026
_journal_issue 1
_journal_name_full 'Acta Crystallographica Section E'
_journal_page_first 4
_journal_page_last 7
_journal_paper_doi 10.1107/S2056989015022720
_journal_volume 72
_journal_year 2016
_chemical_formula_iupac '[Cu (C4 F7 O2)2 (C12 H8 N2) (H2 O)]'
_chemical_formula_moiety 'C20 H10 Cu F14 N2 O5'
_chemical_formula_sum 'C20 H10 Cu F14 N2 O5'
_chemical_formula_weight 687.84
_chemical_name_systematic
Aquabis(heptafluorobutanoato-\k<i>O</i>)(1,10'-phenanthroline-\k^2^<i>N</i>,<i>N</i>')copper(II)
_space_group_crystal_system monoclinic
_space_group_IT_number 15
_space_group_name_Hall '-C 2yc'
_space_group_name_H-M_alt 'C 1 2/c 1'
_symmetry_space_group_name_Hall '-C 2yc'
_symmetry_space_group_name_H-M 'C 1 2/c 1'
_atom_sites_solution_hydrogens geom
_atom_sites_solution_primary direct
_atom_sites_solution_secondary difmap
_audit_creation_method SHELXL-97
_cell_angle_alpha 90.00
_cell_angle_beta 102.2050(10)
_cell_angle_gamma 90.00
_cell_formula_units_Z 8
_cell_length_a 18.0213(5)
_cell_length_b 19.4619(6)
_cell_length_c 13.8664(4)
_cell_measurement_reflns_used 6696
_cell_measurement_temperature 110(2)
_cell_measurement_theta_max 27.26
_cell_measurement_theta_min 2.31
_cell_volume 4753.4(2)
_computing_cell_refinement
;
SAINT (Bruker, 2007)
;
_computing_data_collection
;
APEX2 (Bruker, 2007)
;
_computing_data_reduction
;
SAINT (Bruker, 2007)
;
_computing_molecular_graphics
;
SHELXTL (Sheldrick, 2008)
;
_computing_publication_material
;
WinGX (Farrugia, 2012)
;
_computing_structure_refinement
;
SHELXL97 (Sheldrick, 2008)
;
_computing_structure_solution
;
SHELXS97 (Sheldrick, 2008)
;
_diffrn_ambient_temperature 110(2)
_diffrn_measured_fraction_theta_full 0.993
_diffrn_measured_fraction_theta_max 0.993
_diffrn_measurement_device_type 'Bruker APEXII CCD area-detector'
_diffrn_measurement_method 'phi and omega scans'
_diffrn_radiation_monochromator graphite
_diffrn_radiation_source 'fine-focus sealed tube'
_diffrn_radiation_type MoK\a
_diffrn_radiation_wavelength 0.71073
_diffrn_reflns_av_R_equivalents 0.0300
_diffrn_reflns_av_sigmaI/netI 0.0330
_diffrn_reflns_limit_h_max 24
_diffrn_reflns_limit_h_min -22
_diffrn_reflns_limit_k_max 25
_diffrn_reflns_limit_k_min -25
_diffrn_reflns_limit_l_max 18
_diffrn_reflns_limit_l_min -18
_diffrn_reflns_number 22348
_diffrn_reflns_theta_full 28.33
_diffrn_reflns_theta_max 28.33
_diffrn_reflns_theta_min 2.09
_exptl_absorpt_coefficient_mu 1.067
_exptl_absorpt_correction_T_max 0.8149
_exptl_absorpt_correction_T_min 0.7065
_exptl_absorpt_correction_type multi-scan
_exptl_absorpt_process_details
;
(SADABS; Bruker, 2004)
;
_exptl_crystal_colour green
_exptl_crystal_density_diffrn 1.922
_exptl_crystal_density_method 'not measured'
_exptl_crystal_description plate
_exptl_crystal_F_000 2712
_exptl_crystal_size_max 0.35
_exptl_crystal_size_mid 0.26
_exptl_crystal_size_min 0.20
_refine_diff_density_max 1.587
_refine_diff_density_min -1.075
_refine_ls_extinction_method none
_refine_ls_goodness_of_fit_ref 0.947
_refine_ls_hydrogen_treatment mixed
_refine_ls_matrix_type full
_refine_ls_number_parameters 450
_refine_ls_number_reflns 5892
_refine_ls_number_restraints 21
_refine_ls_restrained_S_all 0.948
_refine_ls_R_factor_all 0.0759
_refine_ls_R_factor_gt 0.0558
_refine_ls_shift/su_max 0.000
_refine_ls_shift/su_mean 0.000
_refine_ls_structure_factor_coef Fsqd
_refine_ls_weighting_details 'calc w=1/[\s^2^(Fo^2^)+(0.0714P)^2^+30.9575P] where P=(Fo^2^+2Fc^2^)/3'
_refine_ls_weighting_scheme calc
_refine_ls_wR_factor_gt 0.1405
_refine_ls_wR_factor_ref 0.1562
_reflns_number_gt 4467
_reflns_number_total 5892
_reflns_threshold_expression I>2sigma(I)
_cod_data_source_file pj2026sup1.cif
_cod_data_source_block I
_cod_depositor_comments
;Adding full bibliography for 2241378.cif.

 Adding full bibliography for 2241378.cif.
;
_cod_database_code 2241378
_cod_database_fobs_code 2241378

loop_
_symmetry_equiv_pos_as_xyz
'x, y, z'
'-x, y, -z+1/2'
'x+1/2, y+1/2, z'
'-x+1/2, y+1/2, -z+1/2'
'-x, -y, -z'
'x, -y, z-1/2'
'-x+1/2, -y+1/2, -z'
'x+1/2, -y+1/2, z-1/2'

loop_
_atom_site_type_symbol
_atom_site_label
_atom_site_fract_x
_atom_site_fract_y
_atom_site_fract_z
_atom_site_U_iso_or_equiv
_atom_site_adp_type
_atom_site_calc_flag
_atom_site_refinement_flags
_atom_site_occupancy
_atom_site_symmetry_multiplicity
_atom_site_disorder_assembly
_atom_site_disorder_group
C C1 0.1436(2) -0.00631(18) -0.0275(3) 0.0331(8) Uani d . 1 1 . .
H H1 0.1945 -0.0102 0.0084 0.040 Uiso calc R 1 1 . .
C C2 0.1051(3) -0.06556(19) -0.0674(3) 0.0384(9) Uani d . 1 1 . .
H H2 0.1301 -0.1088 -0.0597 0.046 Uiso calc R 1 1 . .
C C3 0.0312(2) -0.06099(19) -0.1176(3) 0.0363(8) Uani d . 1 1 . .
H H3 0.0045 -0.1012 -0.1439 0.044 Uiso calc R 1 1 . .
C C4 -0.0050(2) 0.00320(18) -0.1299(3) 0.0314(7) Uani d . 1 1 . .
C C5 -0.0812(2) 0.0146(2) -0.1834(3) 0.0350(8) Uani d . 1 1 . .
H H5 -0.1121 -0.0237 -0.2083 0.042 Uiso calc R 1 1 . .
C C6 -0.1098(2) 0.0786(2) -0.1991(3) 0.0358(8) Uani d . 1 1 . .
H H6 -0.1600 0.0846 -0.2364 0.043 Uiso calc R 1 1 . .
C C7 -0.0660(2) 0.13790(19) -0.1606(3) 0.0310(7) Uani d . 1 1 . .
C C8 -0.0907(2) 0.2063(2) -0.1761(3) 0.0377(8) Uani d . 1 1 . .
H H8 -0.1395 0.2161 -0.2153 0.045 Uiso calc R 1 1 . .
C C9 -0.0445(2) 0.2586(2) -0.1347(3) 0.0417(9) Uani d . 1 1 . .
H H9 -0.0604 0.3049 -0.1460 0.050 Uiso calc R 1 1 . .
C C10 0.0269(2) 0.24334(19) -0.0752(3) 0.0378(8) Uani d . 1 1 . .
H H10 0.0581 0.2800 -0.0450 0.045 Uiso calc R 1 1 . .
C C11 0.00687(19) 0.12756(17) -0.1035(2) 0.0265(7) Uani d . 1 1 . .
C C12 0.03820(19) 0.06005(17) -0.0895(2) 0.0261(7) Uani d . 1 1 . .
C C13 0.3038(2) 0.1216(2) 0.1361(3) 0.0446(10) Uani d . 1 1 . .
C C14 0.3553(3) 0.0667(2) 0.1973(3) 0.0497(11) Uani d . 1 1 . .
C C15 0.3264(3) 0.0430(3) 0.2862(3) 0.0532(12) Uani d . 1 1 . .
C C16 0.3843(4) 0.0061(3) 0.3681(4) 0.0755(18) Uani d . 1 1 . .
C C17 0.1326(2) 0.21520(19) 0.1794(3) 0.0378(8) Uani d D 1 1 . .
Cu Cu1 0.15206(2) 0.14635(2) 0.01889(3) 0.02752(13) Uani d . 1 1 . .
F F1 0.42548(17) 0.0915(2) 0.2295(3) 0.0965(13) Uani d . 1 1 . .
F F2 0.3629(3) 0.0143(2) 0.1396(3) 0.122(2) Uani d . 1 1 . .
F F3 0.3026(2) 0.0984(2) 0.3269(2) 0.1035(16) Uani d . 1 1 . .
F F4 0.2709(2) -0.0012(3) 0.2555(4) 0.146(3) Uani d . 1 1 . .
F F5 0.4354(2) 0.04972(17) 0.4146(2) 0.0900(13) Uani d . 1 1 . .
F F6 0.3516(3) -0.0217(4) 0.4308(4) 0.187(3) Uani d . 1 1 . .
F F7 0.4236(3) -0.03979(16) 0.3298(3) 0.1140(18) Uani d . 1 1 . .
N N1 0.11117(17) 0.05511(14) -0.0382(2) 0.0272(6) Uani d . 1 1 A .
N N2 0.05191(16) 0.17936(15) -0.0599(2) 0.0296(6) Uani d . 1 1 A .
O O1 0.23861(16) 0.09849(14) 0.09756(19) 0.0376(6) Uani d . 1 1 A .
O O2 0.33070(19) 0.1784(2) 0.1330(4) 0.0850(15) Uani d . 1 1 . .
O O3 0.15945(15) 0.22857(13) 0.1045(2) 0.0358(6) Uani d . 1 1 A .
O O4 0.1086(2) 0.16038(16) 0.2021(3) 0.0548(9) Uani d . 1 1 A .
O O5 0.21033(16) 0.18964(17) -0.0891(2) 0.0435(7) Uani d D 1 1 A .
C C19A 0.1413(3) 0.2694(3) 0.3503(4) 0.0340(14) Uani d PD 0.705(9) 1 A 1
C C18A 0.1341(3) 0.2831(3) 0.2401(4) 0.0308(14) Uani d PD 0.705(9) 1 A 1
F F10 0.1905(3) 0.3264(2) 0.2301(4) 0.0468(12) Uani d P 0.705(9) 1 A 1
F F10A 0.0794(3) 0.2369(3) 0.3662(4) 0.0391(11) Uani d PD 0.705(9) 1 A 1
F F11A 0.2022(3) 0.2288(2) 0.3824(4) 0.0542(13) Uani d PD 0.705(9) 1 A 1
F F13A 0.1512(3) 0.3159(3) 0.5086(4) 0.0653(15) Uani d PD 0.705(9) 1 A 1
F F14A 0.2185(6) 0.3659(6) 0.4174(5) 0.067(2) Uani d PD 0.705(9) 1 A 1
C C18B 0.1086(7) 0.2638(6) 0.2581(8) 0.031(3) Uani d PD 0.295(9) 1 A 2
C C19B 0.1812(6) 0.2937(6) 0.3221(8) 0.033(3) Uani d PD 0.295(9) 1 A 2
F F9B 0.0682(7) 0.2367(6) 0.3213(9) 0.034(2) Uani d PD 0.295(9) 1 A 2
F F10B 0.2100(7) 0.3414(6) 0.2688(9) 0.040(2) Uani d PD 0.295(9) 1 A 2
F F11B 0.2321(6) 0.2427(5) 0.3454(9) 0.046(3) Uani d PD 0.295(9) 1 A 2
F F13B 0.1619(7) 0.2812(7) 0.4850(8) 0.055(3) Uani d PD 0.295(9) 1 A 2
F F14B 0.2290(11) 0.3614(15) 0.4558(11) 0.063(5) Uani d PD 0.295(9) 1 A 2
F F8 0.06788(13) 0.31602(11) 0.20682(16) 0.0373(5) Uani d D 1 1 . .
F F12 0.10008(19) 0.37634(14) 0.3905(2) 0.0641(8) Uani d D 1 1 A .
C C20 0.1565(3) 0.3330(2) 0.4172(3) 0.0571(13) Uani d D 1 1 . .
H H5A 0.200(3) 0.2313(13) -0.100(5) 0.086 Uiso d D 1 1 . .
H H5B 0.2577(13) 0.185(3) -0.081(5) 0.086 Uiso d D 1 1 . .

loop_
_atom_site_aniso_label
_atom_site_aniso_U_11
_atom_site_aniso_U_22
_atom_site_aniso_U_33
_atom_site_aniso_U_12
_atom_site_aniso_U_13
_atom_site_aniso_U_23
C1 0.043(2) 0.0282(17) 0.0332(18) 0.0037(15) 0.0187(16) 0.0015(14)
C2 0.060(3) 0.0249(17) 0.0364(19) 0.0036(16) 0.0247(18) -0.0016(14)
C3 0.054(2) 0.0292(17) 0.0328(18) -0.0083(16) 0.0249(17) -0.0060(14)
C4 0.0391(19) 0.0321(17) 0.0289(16) -0.0094(15) 0.0207(15) -0.0066(14)
C5 0.039(2) 0.042(2) 0.0291(17) -0.0145(16) 0.0179(15) -0.0131(15)
C6 0.0314(19) 0.049(2) 0.0299(17) -0.0093(16) 0.0124(15) -0.0076(16)
C7 0.0293(17) 0.0372(19) 0.0297(16) -0.0024(14) 0.0130(14) -0.0025(14)
C8 0.0292(18) 0.044(2) 0.040(2) 0.0023(16) 0.0086(15) 0.0013(17)
C9 0.033(2) 0.0312(19) 0.059(3) 0.0060(15) 0.0050(18) 0.0054(18)
C10 0.0318(19) 0.0266(17) 0.054(2) -0.0013(14) 0.0066(17) 0.0010(16)
C11 0.0274(16) 0.0270(15) 0.0287(16) -0.0049(13) 0.0144(13) -0.0016(13)
C12 0.0294(17) 0.0266(15) 0.0269(15) -0.0031(13) 0.0165(13) -0.0029(12)
C13 0.033(2) 0.056(3) 0.045(2) 0.0097(19) 0.0077(17) 0.0139(19)
C14 0.053(3) 0.047(2) 0.044(2) 0.015(2) -0.0026(19) -0.0041(19)
C15 0.049(3) 0.052(3) 0.049(2) -0.009(2) -0.012(2) 0.015(2)
C16 0.100(5) 0.056(3) 0.053(3) 0.005(3) -0.025(3) 0.008(3)
C17 0.037(2) 0.0278(18) 0.048(2) -0.0001(15) 0.0085(17) -0.0129(16)
Cu1 0.0256(2) 0.0237(2) 0.0338(2) -0.00175(16) 0.00763(16) 0.00126(16)
F1 0.0325(15) 0.120(3) 0.128(3) 0.0171(17) -0.0034(17) 0.051(3)
F2 0.175(4) 0.108(3) 0.061(2) 0.099(3) -0.027(2) -0.033(2)
F3 0.115(3) 0.151(4) 0.0462(17) 0.081(3) 0.0195(18) 0.009(2)
F4 0.094(3) 0.141(4) 0.162(4) -0.081(3) -0.066(3) 0.109(3)
F5 0.110(3) 0.065(2) 0.0649(19) 0.0228(19) -0.0494(19) -0.0231(16)
F6 0.147(5) 0.268(8) 0.127(4) -0.009(5) -0.010(4) 0.148(5)
F7 0.171(4) 0.0399(17) 0.090(3) 0.039(2) -0.064(3) -0.0144(17)
N1 0.0322(15) 0.0250(13) 0.0279(13) -0.0003(11) 0.0146(12) -0.0006(11)
N2 0.0248(14) 0.0259(14) 0.0395(16) -0.0015(11) 0.0097(12) 0.0022(12)
O1 0.0396(15) 0.0344(14) 0.0362(13) 0.0061(11) 0.0022(11) -0.0013(11)
O2 0.0348(18) 0.077(3) 0.131(4) -0.0168(17) -0.010(2) 0.060(3)
O3 0.0354(14) 0.0245(12) 0.0457(15) -0.0064(10) 0.0045(12) -0.0028(11)
O4 0.064(2) 0.0404(16) 0.071(2) -0.0094(15) 0.0411(18) -0.0060(15)
O5 0.0326(14) 0.0626(19) 0.0336(14) -0.0162(13) 0.0033(12) 0.0108(13)
C19A 0.036(3) 0.022(2) 0.043(3) -0.003(2) 0.009(2) 0.001(2)
C18A 0.034(3) 0.017(2) 0.046(3) -0.007(2) 0.017(2) -0.006(2)
F10 0.060(3) 0.031(2) 0.060(3) -0.0265(18) 0.036(3) -0.019(2)
F10A 0.049(3) 0.0278(17) 0.046(3) -0.0078(16) 0.022(2) 0.004(2)
F11A 0.046(3) 0.044(2) 0.068(3) 0.0102(19) 0.001(2) 0.006(2)
F13A 0.099(4) 0.059(3) 0.035(2) -0.008(3) 0.007(2) -0.003(2)
F14A 0.080(4) 0.063(4) 0.062(5) -0.034(3) 0.020(4) -0.017(5)
C18B 0.030(7) 0.025(7) 0.038(7) -0.002(5) 0.007(6) 0.005(5)
C19B 0.039(7) 0.032(6) 0.027(6) -0.004(5) 0.006(5) 0.002(5)
F9B 0.034(5) 0.031(4) 0.040(6) -0.006(3) 0.015(5) 0.002(5)
F10B 0.052(6) 0.031(5) 0.045(6) -0.017(4) 0.024(5) -0.007(4)
F11B 0.032(5) 0.045(5) 0.055(6) 0.006(4) -0.004(4) -0.006(4)
F13B 0.065(7) 0.072(8) 0.028(5) -0.028(6) 0.007(4) 0.003(5)
F14B 0.087(12) 0.063(8) 0.054(10) -0.021(8) 0.046(9) -0.013(10)
F8 0.0431(13) 0.0271(10) 0.0419(12) 0.0077(9) 0.0096(10) 0.0026(9)
F12 0.092(2) 0.0404(14) 0.0661(18) -0.0051(15) 0.0298(17) -0.0202(13)
C20 0.091(4) 0.046(2) 0.033(2) -0.024(3) 0.010(2) -0.0066(18)

loop_
_atom_type_symbol
_atom_type_description
_atom_type_scat_dispersion_real
_atom_type_scat_dispersion_imag
_atom_type_scat_source
C C 0.0033 0.0016 'International Tables Vol C Tables 4.2.6.8 and 6.1.1.4'
H H 0.0000 0.0000 'International Tables Vol C Tables 4.2.6.8 and 6.1.1.4'
Cu Cu 0.3201 1.2651 'International Tables Vol C Tables 4.2.6.8 and 6.1.1.4'
F F 0.0171 0.0103 'International Tables Vol C Tables 4.2.6.8 and 6.1.1.4'
N N 0.0061 0.0033 'International Tables Vol C Tables 4.2.6.8 and 6.1.1.4'
O O 0.0106 0.0060 'International Tables Vol C Tables 4.2.6.8 and 6.1.1.4'

loop_
_geom_angle_atom_site_label_1
_geom_angle_atom_site_label_2
_geom_angle_atom_site_label_3
_geom_angle
_geom_angle_publ_flag
N1 C1 C2 122.0(4) ?
N1 C1 H1 119.0 ?
C2 C1 H1 119.0 ?
C3 C2 C1 119.7(4) ?
C3 C2 H2 120.1 ?
C1 C2 H2 120.1 ?
C2 C3 C4 119.8(3) ?
C2 C3 H3 120.1 ?
C4 C3 H3 120.1 ?
C12 C4 C3 116.7(3) ?
C12 C4 C5 118.4(3) ?
C3 C4 C5 124.8(3) ?
C6 C5 C4 121.2(3) ?
C6 C5 H5 119.4 ?
C4 C5 H5 119.4 ?
C5 C6 C7 121.4(4) ?
C5 C6 H6 119.3 ?
C7 C6 H6 119.3 ?
C11 C7 C8 116.9(3) ?
C11 C7 C6 118.2(3) ?
C8 C7 C6 124.9(4) ?
C9 C8 C7 119.8(4) ?
C9 C8 H8 120.1 ?
C7 C8 H8 120.1 ?
C8 C9 C10 119.5(4) ?
C8 C9 H9 120.2 ?
C10 C9 H9 120.2 ?
N2 C10 C9 122.0(4) ?
N2 C10 H10 119.0 ?
C9 C10 H10 119.0 ?
N2 C11 C7 123.3(3) ?
N2 C11 C12 116.2(3) ?
C7 C11 C12 120.5(3) ?
N1 C12 C4 123.3(3) ?
N1 C12 C11 116.6(3) ?
C4 C12 C11 120.1(3) ?
O2 C13 O1 130.7(4) ?
O2 C13 C14 116.8(4) ?
O1 C13 C14 112.5(4) ?
F2 C14 F1 105.6(5) ?
F2 C14 C15 110.9(5) ?
F1 C14 C15 107.6(4) ?
F2 C14 C13 109.1(4) ?
F1 C14 C13 110.4(4) ?
C15 C14 C13 112.9(4) ?
F4 C15 F3 112.0(5) ?
F4 C15 C14 107.7(4) ?
F3 C15 C14 107.3(4) ?
F4 C15 C16 106.4(4) ?
F3 C15 C16 107.1(4) ?
C14 C15 C16 116.5(5) ?
F6 C16 F5 108.4(6) ?
F6 C16 F7 110.6(6) ?
F5 C16 F7 104.8(6) ?
F6 C16 C15 111.3(6) ?
F5 C16 C15 110.7(4) ?
F7 C16 C15 110.8(5) ?
O4 C17 O3 127.8(3) ?
O4 C17 C18A 124.6(4) ?
O3 C17 C18A 107.6(4) ?
O4 C17 C18B 100.5(5) ?
O3 C17 C18B 131.1(5) ?
C18A C17 C18B 25.1(4) ?
O1 Cu1 O3 96.11(11) y
O1 Cu1 N2 169.16(12) y
O3 Cu1 N2 90.37(12) y
O1 Cu1 N1 88.94(11) y
O3 Cu1 N1 156.71(11) y
N2 Cu1 N1 81.75(12) y
O1 Cu1 O5 97.20(12) y
O3 Cu1 O5 96.84(12) y
N2 Cu1 O5 90.61(12) y
N1 Cu1 O5 105.09(12) y
C1 N1 C12 118.5(3) ?
C1 N1 Cu1 129.3(3) ?
C12 N1 Cu1 112.0(2) ?
C10 N2 C11 118.4(3) ?
C10 N2 Cu1 128.6(3) ?
C11 N2 Cu1 113.0(2) ?
C13 O1 Cu1 129.1(3) ?
C17 O3 Cu1 109.7(2) ?
Cu1 O5 H5A 112(4) ?
Cu1 O5 H5B 120(4) ?
H5A O5 H5B 108(3) ?
F10A C19A F11A 108.4(5) ?
F10A C19A C18A 110.4(5) ?
F11A C19A C18A 108.8(5) ?
F10A C19A C20 109.2(5) ?
F11A C19A C20 104.1(4) ?
C18A C19A C20 115.5(4) ?
F8 C18A F10 107.4(5) ?
F8 C18A C19A 107.8(4) ?
F10 C18A C19A 107.7(5) ?
F8 C18A C17 107.7(4) ?
F10 C18A C17 113.6(4) ?
C19A C18A C17 112.3(4) ?
F9B C18B F8 108.9(9) ?
F9B C18B C19B 106.3(10) ?
F8 C18B C19B 108.5(9) ?
F9B C18B C17 118.6(9) ?
F8 C18B C17 106.5(7) ?
C19B C18B C17 107.7(9) ?
F11B C19B F10B 108.4(11) ?
F11B C19B C18B 108.3(9) ?
F10B C19B C18B 108.8(11) ?
F11B C19B C20 115.6(9) ?
F10B C19B C20 108.4(9) ?
C18B C19B C20 107.2(8) ?
C18A F8 C18B 29.1(5) ?
F14A C20 F12 107.5(7) ?
F14A C20 F13A 111.0(5) ?
F12 C20 F13A 102.8(5) ?
F14A C20 F13B 115.4(8) ?
F12 C20 F13B 127.3(7) ?
F13A C20 F13B 34.1(5) ?
F14A C20 F14B 22.1(8) ?
F12 C20 F14B 116.9(13) ?
F13A C20 F14B 89.1(8) ?
F13B C20 F14B 95.9(11) ?
F14A C20 C19A 116.4(6) ?
F12 C20 C19A 108.6(4) ?
F13A C20 C19A 109.6(4) ?
F13B C20 C19A 78.5(7) ?
F14B C20 C19A 125.1(12) ?
F14A C20 C19B 81.5(6) ?
F12 C20 C19B 113.1(5) ?
F13A C20 C19B 136.4(6) ?
F13B C20 C19B 102.4(8) ?
F14B C20 C19B 95.6(10) ?
C19A C20 C19B 36.3(4) ?

loop_
_geom_bond_atom_site_label_1
_geom_bond_atom_site_label_2
_geom_bond_distance
_geom_bond_publ_flag
C1 N1 1.325(4) ?
C1 C2 1.398(5) ?
C1 H1 0.9500 ?
C2 C3 1.369(6) ?
C2 H2 0.9500 ?
C3 C4 1.403(5) ?
C3 H3 0.9500 ?
C4 C12 1.400(5) ?
C4 C5 1.433(6) ?
C5 C6 1.348(6) ?
C5 H5 0.9500 ?
C6 C7 1.437(5) ?
C6 H6 0.9500 ?
C7 C11 1.397(5) ?
C7 C8 1.406(5) ?
C8 C9 1.362(6) ?
C8 H8 0.9500 ?
C9 C10 1.405(5) ?
C9 H9 0.9500 ?
C10 N2 1.326(5) ?
C10 H10 0.9500 ?
C11 N2 1.354(4) ?
C11 C12 1.427(5) ?
C12 N1 1.360(4) ?
C13 O2 1.211(6) ?
C13 O1 1.265(5) ?
C13 C14 1.546(6) ?
C14 F2 1.321(5) ?
C14 F1 1.339(6) ?
C14 C15 1.508(7) ?
C15 F4 1.321(6) ?
C15 F3 1.329(6) ?
C15 C16 1.546(7) ?
C16 F6 1.271(8) ?
C16 F5 1.316(7) ?
C16 F7 1.319(8) ?
C17 O4 1.218(5) ?
C17 O3 1.261(5) ?
C17 C18A 1.564(6) ?
C17 C18B 1.572(11) ?
Cu1 O1 1.942(3) y
Cu1 O3 1.980(3) y
Cu1 N2 2.007(3) y
Cu1 N1 2.019(3) y
Cu1 O5 2.173(3) y
O5 H5A 0.840(19) ?
O5 H5B 0.843(19) ?
C19A F10A 1.341(7) ?
C19A F11A 1.349(6) ?
C19A C18A 1.530(7) ?
C19A C20 1.536(7) ?
C18A F8 1.348(6) ?
C18A F10 1.349(8) ?
F13A C20 1.332(6) ?
F14A C20 1.288(9) ?
C18B F9B 1.359(15) ?
C18B F8 1.363(11) ?
C18B C19B 1.532(12) ?
C19B F11B 1.344(12) ?
C19B F10B 1.357(13) ?
C19B C20 1.665(13) ?
F13B C20 1.366(11) ?
F14B C20 1.417(16) ?
F12 C20 1.313(6) ?

loop_
_geom_hbond_atom_site_label_D
_geom_hbond_atom_site_label_H
_geom_hbond_atom_site_label_A
_geom_hbond_site_symmetry_A
_geom_hbond_distance_DH
_geom_hbond_distance_HA
_geom_hbond_distance_DA
_geom_hbond_angle_DHA
C3 H3 O4 5 0.95 2.33 3.196(5) 151.0
C6 H6 F4 5 0.95 2.54 3.217(5) 128.0
O5 H5B F10 7 0.843(19) 2.45(6) 2.931(6) 117(5)
O5 H5B O3 7 0.843(19) 2.31(5) 2.881(4) 125(4)
O5 H5A O2 7 0.840(19) 1.87(2) 2.707(5) 175(6)
C1 H1 O1 . 0.95 2.49 2.974(5) 111.3
